data_7044590
loop_
_publ_author_name
'Green, Bradley'
'Renfrew, Anna'
'Glenister, Alexandra'
'Turner, Peter'
'Hambley, Trevor'

_publ_section_title
;
 The influence of the ancillary ligand on the potential of cobalt(III)
 complexes to act as chaperones for hydroxamic acid-based drugs
;
_journal_name_full 'Dalton Transactions'
_journal_paper_doi 10.1039/C7DT03645K
_journal_year 2017
_chemical_formula_sum 'C10 H24 Cl2 Co N5 O10'
_chemical_formula_weight 504.17
_space_group_crystal_system monoclinic
_space_group_IT_number 14
_space_group_name_Hall '-P 2yn'
_space_group_name_H-M_alt 'P 1 21/n 1'
_symmetry_cell_setting monoclinic
_symmetry_Int_Tables_number 14
_symmetry_space_group_name_Hall '-P 2yn'
_symmetry_space_group_name_H-M 'P 1 21/n 1'
_atom_sites_solution_hydrogens mixed
_audit_creation_method SHELXL-2016/6
_audit_update_record
;
2017-09-26 deposited with the CCDC.
2017-10-31 downloaded from the CCDC.
;
_cell_angle_alpha 90
_cell_angle_beta 106.0010(10)
_cell_angle_gamma 90
_cell_formula_units_Z 8
_cell_length_a 11.07290(10)
_cell_length_b 22.0794(2)
_cell_length_c 16.02540(10)
_cell_measurement_reflns_used 50138
_cell_measurement_temperature 150(1)
_cell_measurement_theta_max 32.8
_cell_measurement_theta_min 2.9
_cell_volume 3766.14(6)
_computing_cell_refinement
;
CrysAlisPro, Oxford Diffraction Ltd.,
Version 1.171.34.44 (release 25-10-2010 CrysAlis171 .NET)
(compiled Oct 25 2010,18:11:34)
;
_computing_data_collection
;
CrysAlisPro, Oxford Diffraction Ltd.,
Version 1.171.34.44 (release 25-10-2010 CrysAlis171 .NET)
(compiled Oct 25 2010,18:11:34)
;
_computing_data_reduction
;
CrysAlisPro, Oxford Diffraction Ltd.,
Version 1.171.34.44 (release 25-10-2010 CrysAlis171 .NET)
(compiled Oct 25 2010,18:11:34)
;
_computing_molecular_graphics
;
  OLEX2 (Dolomanov,O.V.et al., 2009)
  shelXle (H\"ubschle,C.B., et al., 2011) 
;
_computing_publication_material
;    
  WinGX (Farrugia, 1999)
;
_computing_structure_refinement 'SHELXL-2016/6 (Sheldrick, 2016)'
_diffrn_ambient_temperature 150(1)
_diffrn_crystal_treatment
;
attached with Exxon Paratone N, to a short length 
of fibre supported on a thin piece of copper wire 
inserted in a copper mounting pin.  The crystal was 
quenched in a cold nitrogen gas stream from an 
Oxford Cryosystems Cryostream.
;
_diffrn_detector 'CCD plate'
_diffrn_detector_area_resol_mean 10.5861
_diffrn_detector_type Atlas
_diffrn_measured_fraction_theta_full 0.998
_diffrn_measured_fraction_theta_max 0.955
_diffrn_measurement_device 'four-circle diffractometer'
_diffrn_measurement_device_type 'SuperNova, Dual, Atlas'
_diffrn_measurement_method \w
_diffrn_radiation_monochromator mirror
_diffrn_radiation_type MoK\a
_diffrn_radiation_wavelength 0.71073
_diffrn_reflns_av_R_equivalents 0.0312
_diffrn_reflns_av_unetI/netI 0.0195
_diffrn_reflns_Laue_measured_fraction_full 0.998
_diffrn_reflns_Laue_measured_fraction_max 0.955
_diffrn_reflns_limit_h_max 16
_diffrn_reflns_limit_h_min -16
_diffrn_reflns_limit_k_max 32
_diffrn_reflns_limit_k_min -33
_diffrn_reflns_limit_l_max 23
_diffrn_reflns_limit_l_min -23
_diffrn_reflns_number 120107
_diffrn_reflns_point_group_measured_fraction_full 0.998
_diffrn_reflns_point_group_measured_fraction_max 0.955
_diffrn_reflns_theta_full 27.500
_diffrn_reflns_theta_max 32.924
_diffrn_reflns_theta_min 2.953
_diffrn_source 'SuperNova (Mo) X-ray Source'
_exptl_absorpt_coefficient_mu 1.257
_exptl_absorpt_correction_T_max 1.00
_exptl_absorpt_correction_T_min 0.985
_exptl_absorpt_correction_type multi-scan
_exptl_absorpt_process_details
;
CrysAlisPro, Agilent Technologies,
Version 1.171.35.11 (release 16-05-2011 CrysAlis171 .NET)
(compiled May 16 2011,17:55:39)
SCALE3 ABSPACK
;
_exptl_crystal_colour 'dark red'
_exptl_crystal_density_diffrn 1.778
_exptl_crystal_density_method 'not measured'
_exptl_crystal_description prism
_exptl_crystal_F_000 2080
_exptl_crystal_size_max 0.167
_exptl_crystal_size_mid 0.160
_exptl_crystal_size_min 0.098
_refine_diff_density_max 1.028
_refine_diff_density_min -0.750
_refine_diff_density_rms 0.079
_refine_ls_extinction_method none
_refine_ls_goodness_of_fit_ref 1.026
_refine_ls_hydrogen_treatment mixed
_refine_ls_matrix_type full
_refine_ls_number_parameters 556
_refine_ls_number_reflns 13463
_refine_ls_number_restraints 0
_refine_ls_restrained_S_all 1.026
_refine_ls_R_factor_all 0.0451
_refine_ls_R_factor_gt 0.0365
_refine_ls_shift/su_max 0.002
_refine_ls_shift/su_mean 0.000
_refine_ls_structure_factor_coef Fsqd
_refine_ls_weighting_details 'w=1/[\s^2^(Fo^2^)+(0.038P)^2^+4.5P] where P=(Fo^2^+2Fc^2^)/3'
_refine_ls_weighting_scheme calc
_refine_ls_wR_factor_gt 0.0879
_refine_ls_wR_factor_ref 0.0933
_reflns_Friedel_coverage 0.000
_reflns_number_gt 11684
_reflns_number_total 13463
_reflns_threshold_expression 'I > 2\s(I)'
_cod_data_source_file c7dt03645k2.cif
_cod_data_source_block complex_1_twh11jp10
_cod_original_sg_symbol_H-M 'P 21/n'
_cod_database_code 7044590
_shelx_shelxl_version_number 2016/6
_shelx_space_group_comment
;
The symmetry employed for this shelxl refinement is uniquely defined
by the following loop, which should always be used as a source of
symmetry information in preference to the above space-group names.
They are only intended as comments.
;

loop_
_space_group_symop_operation_xyz
'x, y, z'
'-x+1/2, y+1/2, -z+1/2'
'-x, -y, -z'
'x-1/2, -y-1/2, z-1/2'

loop_
_atom_site_label
_atom_site_type_symbol
_atom_site_fract_x
_atom_site_fract_y
_atom_site_fract_z
_atom_site_U_iso_or_equiv
_atom_site_adp_type
_atom_site_occupancy
_atom_site_site_symmetry_order
_atom_site_calc_flag
_atom_site_refinement_flags_posn
_atom_site_refinement_flags_adp
_atom_site_refinement_flags_occupancy
_atom_site_disorder_assembly
_atom_site_disorder_group
Co1 Co 0.66358(2) 0.25248(2) 0.20294(2) 0.01346(5) Uani 1 1 d . . . . .
O1 O 0.75957(11) 0.31962(5) 0.18013(8) 0.0201(2) Uani 1 1 d . . . . .
O2 O 0.52538(11) 0.28866(5) 0.12074(7) 0.0180(2) Uani 1 1 d . . . . .
N1 N 0.81389(13) 0.22244(6) 0.28562(9) 0.0182(2) Uani 1 1 d . . . . .
H1N H 0.801(2) 0.1894(10) 0.3112(14) 0.015(5) Uiso 1 1 d . . . . .
N2 N 0.62629(14) 0.29104(6) 0.30345(9) 0.0189(2) Uani 1 1 d . . . . .
H2N H 0.609(2) 0.3285(12) 0.2924(16) 0.032(6) Uiso 1 1 d . . . . .
N3 N 0.54575(13) 0.19122(6) 0.21253(9) 0.0171(2) Uani 1 1 d . . . . .
H3N H 0.480(2) 0.2037(11) 0.1778(16) 0.027(6) Uiso 1 1 d . . . . .
N4 N 0.70947(13) 0.19825(6) 0.11923(9) 0.0186(2) Uani 1 1 d . . . . .
H4N H 0.712(2) 0.2187(11) 0.0756(16) 0.028(6) Uiso 1 1 d . . . . .
N5 N 0.56884(14) 0.34313(6) 0.09810(10) 0.0205(3) Uani 1 1 d . . . . .
C1 C 0.85373(17) 0.27031(8) 0.35324(11) 0.0248(3) Uani 1 1 d . . . . .
H1A H 0.885284 0.306337 0.329012 0.030 Uiso 1 1 calc R U . . .
H1B H 0.921222 0.255027 0.403014 0.030 Uiso 1 1 calc R U . . .
C2 C 0.73820(18) 0.28623(8) 0.38158(11) 0.0238(3) Uani 1 1 d . . . . .
H2A H 0.722935 0.254594 0.421267 0.029 Uiso 1 1 calc R U . . .
H2B H 0.751502 0.325246 0.413240 0.029 Uiso 1 1 calc R U . . .
C3 C 0.51425(17) 0.25999(8) 0.31833(11) 0.0225(3) Uani 1 1 d . . . . .
H3A H 0.436219 0.277017 0.279383 0.027 Uiso 1 1 calc R U . . .
H3B H 0.512021 0.265874 0.379132 0.027 Uiso 1 1 calc R U . . .
C4 C 0.52432(16) 0.19298(7) 0.29969(11) 0.0211(3) Uani 1 1 d . . . . .
H4A H 0.595365 0.174174 0.343523 0.025 Uiso 1 1 calc R U . . .
H4B H 0.445908 0.171439 0.299675 0.025 Uiso 1 1 calc R U . . .
C5 C 0.57561(16) 0.13296(7) 0.17688(11) 0.0215(3) Uani 1 1 d . . . . .
H5B H 0.501969 0.105574 0.163443 0.026 Uiso 1 1 calc R U . . .
H5C H 0.646842 0.112559 0.218514 0.026 Uiso 1 1 calc R U . . .
C6 C 0.61017(17) 0.15054(8) 0.09460(11) 0.0236(3) Uani 1 1 d . . . . .
H6B H 0.642250 0.114875 0.069923 0.028 Uiso 1 1 calc R U . . .
H6C H 0.535583 0.166408 0.050658 0.028 Uiso 1 1 calc R U . . .
C7 C 0.83651(16) 0.17091(9) 0.15910(12) 0.0248(3) Uani 1 1 d . . . . .
H7B H 0.884896 0.169438 0.115591 0.030 Uiso 1 1 calc R U . . .
H7C H 0.826833 0.128990 0.178221 0.030 Uiso 1 1 calc R U . . .
C8 C 0.90590(16) 0.20865(9) 0.23576(12) 0.0246(3) Uani 1 1 d . . . . .
H8B H 0.978438 0.185931 0.272281 0.030 Uiso 1 1 calc R U . . .
H8C H 0.937066 0.246531 0.215934 0.030 Uiso 1 1 calc R U . . .
C9 C 0.68684(16) 0.35667(7) 0.12818(11) 0.0207(3) Uani 1 1 d . . . . .
C10 C 0.7363(2) 0.41499(9) 0.10398(15) 0.0338(4) Uani 1 1 d . . . . .
H10A H 0.761258 0.441287 0.155118 0.051 Uiso 1 1 calc R U . . .
H10B H 0.670748 0.435043 0.058603 0.051 Uiso 1 1 calc R U . . .
H10C H 0.809283 0.406943 0.082313 0.051 Uiso 1 1 calc R U . . .
H10 H 0.522(3) 0.3624(13) 0.0674(17) 0.036(7) Uiso 1 1 d . . . . .
Co2 Co 0.76492(2) 0.05992(2) 0.73090(2) 0.01485(5) Uani 1 1 d . . . . .
O3 O 0.63040(11) 0.10513(5) 0.65718(8) 0.0211(2) Uani 1 1 d . . . . .
O4 O 0.87154(11) 0.11940(5) 0.70465(8) 0.0196(2) Uani 1 1 d . . . . .
N6 N 0.64200(14) 0.00390(7) 0.75044(10) 0.0233(3) Uani 1 1 d . . . . .
N7 N 0.77823(16) 0.00435(7) 0.63763(10) 0.0241(3) Uani 1 1 d . . . . .
H7N H 0.770(2) 0.0234(11) 0.5908(16) 0.028(6) Uiso 1 1 d . . . . .
N8 N 0.91541(14) 0.02254(7) 0.79965(9) 0.0204(3) Uani 1 1 d . . . . .
H8N H 0.971(3) 0.0463(13) 0.7960(17) 0.039(7) Uiso 1 1 d . . . . .
N9 N 0.75377(14) 0.09876(7) 0.83901(9) 0.0217(3) Uani 1 1 d . . . . .
H9N H 0.739(2) 0.1362(12) 0.8305(16) 0.029(6) Uiso 1 1 d . . . . .
N10 N 0.79537(14) 0.15795(6) 0.64472(9) 0.0195(3) Uani 1 1 d . . . . .
H10N H 0.835(2) 0.1838(11) 0.6243(16) 0.027(6) Uiso 1 1 d . . . . .
C11 C 0.57848(19) -0.02276(9) 0.66516(14) 0.0334(4) Uani 1 1 d . . . . .
H11A H 0.523456 0.007685 0.627829 0.040 Uiso 1 1 calc R U . . .
H11B H 0.526159 -0.057642 0.672496 0.040 Uiso 1 1 calc R U . . .
C12 C 0.6782(2) -0.04300(9) 0.62461(14) 0.0358(4) Uani 1 1 d . . . . .
H12A H 0.640812 -0.050038 0.561755 0.043 Uiso 1 1 calc R U . . .
H12B H 0.715317 -0.081561 0.651324 0.043 Uiso 1 1 calc R U . . .
H12 H 0.677(3) -0.0273(13) 0.7877(18) 0.040(7) Uiso 1 1 d . . . . .
C13 C 0.9074(2) -0.02269(9) 0.66402(13) 0.0318(4) Uani 1 1 d . . . . .
H13A H 0.968859 0.005810 0.651016 0.038 Uiso 1 1 calc R U . . .
H13B H 0.909141 -0.060782 0.631788 0.038 Uiso 1 1 calc R U . . .
C14 C 0.94037(18) -0.03518(8) 0.76082(13) 0.0274(4) Uani 1 1 d . . . . .
H14A H 0.887351 -0.068067 0.773576 0.033 Uiso 1 1 calc R U . . .
H14B H 1.029776 -0.046864 0.783392 0.033 Uiso 1 1 calc R U . . .
C15 C 0.92006(17) 0.02471(9) 0.89270(11) 0.0256(3) Uani 1 1 d . . . . .
H15A H 1.006621 0.017731 0.929646 0.031 Uiso 1 1 calc R U . . .
H15B H 0.863702 -0.006131 0.906669 0.031 Uiso 1 1 calc R U . . .
C16 C 0.87599(18) 0.08805(9) 0.90572(11) 0.0273(4) Uani 1 1 d . . . . .
H16A H 0.864981 0.092073 0.964717 0.033 Uiso 1 1 calc R U . . .
H16B H 0.938948 0.118204 0.899213 0.033 Uiso 1 1 calc R U . . .
C17 C 0.64570(19) 0.07259(10) 0.86694(13) 0.0310(4) Uani 1 1 d . . . . .
H17A H 0.677828 0.045091 0.916942 0.037 Uiso 1 1 calc R U . . .
H17B H 0.598027 0.105561 0.885247 0.037 Uiso 1 1 calc R U . . .
C18 C 0.56098(18) 0.03824(10) 0.79259(15) 0.0319(4) Uani 1 1 d . . . . .
H18A H 0.506395 0.010285 0.814103 0.038 Uiso 1 1 calc R U . . .
H18B H 0.506926 0.066644 0.750738 0.038 Uiso 1 1 calc R U . . .
C19 C 0.67458(16) 0.14939(7) 0.62230(11) 0.0200(3) Uani 1 1 d . . . . .
C20 C 0.58711(19) 0.18811(9) 0.55682(13) 0.0307(4) Uani 1 1 d . . . . .
H20A H 0.539035 0.162822 0.508854 0.046 Uiso 1 1 calc R U . . .
H20B H 0.635332 0.218232 0.534509 0.046 Uiso 1 1 calc R U . . .
H20C H 0.529310 0.208806 0.583922 0.046 Uiso 1 1 calc R U . . .
Cl1 Cl 0.76536(4) 0.46421(2) 0.37760(3) 0.02481(8) Uani 1 1 d . . . . .
O5 O 0.87377(14) 0.42823(8) 0.41490(13) 0.0435(4) Uani 1 1 d . . . . .
O6 O 0.66368(13) 0.42517(6) 0.33125(11) 0.0356(3) Uani 1 1 d . . . . .
O7 O 0.79152(17) 0.50654(8) 0.31746(13) 0.0479(4) Uani 1 1 d . . . . .
O8 O 0.72549(17) 0.49735(10) 0.44231(13) 0.0548(5) Uani 1 1 d . . . . .
Cl2 Cl 0.80753(4) 0.08626(2) 0.43593(2) 0.02215(8) Uani 1 1 d . . . . .
O9 O 0.91464(14) 0.05688(6) 0.49314(9) 0.0310(3) Uani 1 1 d . . . . .
O10 O 0.69557(15) 0.06357(8) 0.45398(12) 0.0403(4) Uani 1 1 d . . . . .
O11 O 0.81720(15) 0.15069(6) 0.45239(10) 0.0315(3) Uani 1 1 d . . . . .
O12 O 0.8041(2) 0.07574(9) 0.34752(10) 0.0500(5) Uani 1 1 d . . . . .
Cl3 Cl 0.73791(4) 0.26087(2) 0.90903(3) 0.02420(8) Uani 1 1 d . . . . .
O13 O 0.83061(17) 0.22183(8) 0.96659(11) 0.0429(4) Uani 1 1 d . . . . .
O14 O 0.6851(2) 0.22893(8) 0.82995(11) 0.0538(5) Uani 1 1 d . . . . .
O15 O 0.8001(2) 0.31373(8) 0.89201(15) 0.0560(5) Uani 1 1 d . . . . .
O16 O 0.64411(17) 0.27598(11) 0.95093(13) 0.0549(5) Uani 1 1 d . . . . .
Cl4 Cl 0.20904(4) 0.15415(2) 0.11061(3) 0.02554(8) Uani 1 1 d . . . . .
O17 O 0.29196(13) 0.20058(6) 0.09394(9) 0.0298(3) Uani 1 1 d . . . . .
O18A O 0.1380(5) 0.1817(2) 0.1672(3) 0.0347(8) Uiso 0.45 1 d . . P A 1
O19A O 0.2833(3) 0.10485(16) 0.1526(3) 0.0254(6) Uiso 0.45 1 d . . P A 1
O20A O 0.1196(5) 0.1400(2) 0.0299(3) 0.0356(8) Uiso 0.45 1 d . . P A 1
O18B O 0.1774(8) 0.1669(4) 0.1884(6) 0.063(2) Uiso 0.3 1 d . . P A 2
O19B O 0.2731(6) 0.0943(3) 0.1165(5) 0.0420(13) Uiso 0.3 1 d . . P A 2
O20B O 0.0950(8) 0.1514(4) 0.0487(6) 0.059(2) Uiso 0.3 1 d . . P A 2
O18C O 0.1077(8) 0.1733(4) 0.1407(6) 0.0423(18) Uiso 0.25 1 d . . P A 3
O19C O 0.2833(5) 0.1158(3) 0.1816(4) 0.0246(11) Uiso 0.25 1 d . . P A 3
O20C O 0.1519(7) 0.1219(3) 0.0317(4) 0.0347(14) Uiso 0.25 1 d . . P A 3

loop_
_atom_site_aniso_label
_atom_site_aniso_U_11
_atom_site_aniso_U_22
_atom_site_aniso_U_33
_atom_site_aniso_U_23
_atom_site_aniso_U_13
_atom_site_aniso_U_12
Co1 0.01415(9) 0.01205(9) 0.01504(9) 0.00243(7) 0.00546(7) 0.00185(6)
O1 0.0192(5) 0.0185(5) 0.0226(5) 0.0057(4) 0.0059(4) -0.0013(4)
O2 0.0169(5) 0.0156(5) 0.0215(5) 0.0061(4) 0.0055(4) 0.0023(4)
N1 0.0175(6) 0.0179(6) 0.0188(6) 0.0028(5) 0.0045(5) 0.0020(5)
N2 0.0263(7) 0.0135(6) 0.0185(6) 0.0020(4) 0.0088(5) 0.0039(5)
N3 0.0157(6) 0.0152(6) 0.0210(6) 0.0032(5) 0.0061(5) 0.0012(4)
N4 0.0202(6) 0.0194(6) 0.0178(6) 0.0018(5) 0.0080(5) 0.0041(5)
N5 0.0225(7) 0.0164(6) 0.0224(6) 0.0089(5) 0.0058(5) 0.0038(5)
C1 0.0247(8) 0.0238(8) 0.0219(7) 0.0002(6) -0.0002(6) -0.0025(6)
C2 0.0348(9) 0.0185(7) 0.0167(7) -0.0009(5) 0.0047(6) 0.0008(6)
C3 0.0252(8) 0.0231(7) 0.0241(7) 0.0045(6) 0.0149(6) 0.0065(6)
C4 0.0224(7) 0.0201(7) 0.0241(7) 0.0062(6) 0.0123(6) 0.0010(6)
C5 0.0228(7) 0.0139(6) 0.0280(8) -0.0007(6) 0.0075(6) -0.0002(5)
C6 0.0282(8) 0.0196(7) 0.0221(7) -0.0041(6) 0.0054(6) 0.0010(6)
C7 0.0218(8) 0.0276(8) 0.0277(8) 0.0013(6) 0.0111(6) 0.0093(6)
C8 0.0156(7) 0.0304(9) 0.0290(8) 0.0035(7) 0.0080(6) 0.0052(6)
C9 0.0243(7) 0.0172(7) 0.0221(7) 0.0052(5) 0.0092(6) 0.0006(6)
C10 0.0354(10) 0.0250(9) 0.0400(11) 0.0153(8) 0.0089(8) -0.0044(7)
Co2 0.01565(9) 0.01254(9) 0.01631(9) 0.00258(7) 0.00434(7) -0.00128(7)
O3 0.0183(5) 0.0188(5) 0.0249(6) 0.0059(4) 0.0037(4) -0.0002(4)
O4 0.0182(5) 0.0169(5) 0.0230(5) 0.0070(4) 0.0046(4) -0.0016(4)
N6 0.0209(6) 0.0212(7) 0.0273(7) 0.0052(5) 0.0056(5) -0.0058(5)
N7 0.0361(8) 0.0167(6) 0.0202(6) 0.0015(5) 0.0087(6) 0.0017(6)
N8 0.0183(6) 0.0202(6) 0.0227(6) 0.0075(5) 0.0054(5) 0.0010(5)
N9 0.0254(7) 0.0203(6) 0.0205(6) 0.0005(5) 0.0084(5) -0.0009(5)
N10 0.0242(7) 0.0153(6) 0.0180(6) 0.0047(5) 0.0042(5) -0.0027(5)
C11 0.0283(9) 0.0266(9) 0.0391(10) 0.0006(8) -0.0012(8) -0.0104(7)
C12 0.0491(12) 0.0227(9) 0.0322(10) -0.0068(7) 0.0051(9) -0.0099(8)
C13 0.0415(11) 0.0262(9) 0.0329(9) 0.0053(7) 0.0191(8) 0.0125(8)
C14 0.0282(9) 0.0226(8) 0.0333(9) 0.0086(7) 0.0117(7) 0.0085(7)
C15 0.0211(7) 0.0330(9) 0.0205(7) 0.0083(6) 0.0020(6) -0.0002(7)
C16 0.0304(9) 0.0308(9) 0.0179(7) -0.0007(6) 0.0020(6) -0.0057(7)
C17 0.0318(9) 0.0368(10) 0.0309(9) 0.0041(8) 0.0194(8) 0.0012(8)
C18 0.0215(8) 0.0344(10) 0.0431(11) 0.0068(8) 0.0146(8) -0.0015(7)
C19 0.0246(7) 0.0151(6) 0.0191(7) 0.0021(5) 0.0041(6) 0.0014(5)
C20 0.0314(9) 0.0248(8) 0.0305(9) 0.0107(7) -0.0005(7) 0.0037(7)
Cl1 0.01832(17) 0.02219(18) 0.0351(2) -0.00076(15) 0.00938(15) -0.00205(13)
O5 0.0217(7) 0.0413(9) 0.0635(11) 0.0145(8) 0.0053(7) 0.0045(6)
O6 0.0237(6) 0.0211(6) 0.0578(10) -0.0085(6) 0.0045(6) -0.0016(5)
O7 0.0412(9) 0.0375(9) 0.0694(12) 0.0221(8) 0.0228(9) 0.0003(7)
O8 0.0389(9) 0.0742(14) 0.0549(11) -0.0328(10) 0.0190(8) -0.0074(9)
Cl2 0.02642(19) 0.01918(17) 0.01663(16) 0.00109(13) -0.00113(13) 0.00273(13)
O9 0.0299(7) 0.0250(6) 0.0305(7) 0.0052(5) -0.0047(5) 0.0070(5)
O10 0.0276(7) 0.0376(8) 0.0502(9) 0.0058(7) 0.0013(7) -0.0079(6)
O11 0.0420(8) 0.0170(6) 0.0334(7) 0.0036(5) 0.0066(6) 0.0019(5)
O12 0.0717(13) 0.0555(11) 0.0177(6) -0.0057(7) 0.0040(7) 0.0137(9)
Cl3 0.02454(19) 0.02569(19) 0.02515(18) 0.00115(14) 0.01147(15) -0.00163(14)
O13 0.0417(9) 0.0468(10) 0.0368(8) 0.0093(7) 0.0054(7) 0.0090(7)
O14 0.0784(14) 0.0375(9) 0.0315(8) -0.0083(7) -0.0085(8) 0.0195(9)
O15 0.0589(12) 0.0357(9) 0.0802(14) 0.0146(9) 0.0304(11) -0.0090(8)
O16 0.0346(9) 0.0880(15) 0.0497(10) -0.0032(10) 0.0245(8) 0.0084(9)
Cl4 0.02272(18) 0.0284(2) 0.02456(18) 0.00214(15) 0.00496(14) -0.00659(15)
O17 0.0223(6) 0.0297(7) 0.0342(7) 0.0093(6) 0.0023(5) -0.0064(5)

loop_
_atom_type_symbol
_atom_type_description
_atom_type_scat_dispersion_real
_atom_type_scat_dispersion_imag
_atom_type_scat_source
C C 0.0033 0.0016 'International Tables Vol C Tables 4.2.6.8 and 6.1.1.4'
H H 0.0000 0.0000 'International Tables Vol C Tables 4.2.6.8 and 6.1.1.4'
N N 0.0061 0.0033 'International Tables Vol C Tables 4.2.6.8 and 6.1.1.4'
O O 0.0106 0.0060 'International Tables Vol C Tables 4.2.6.8 and 6.1.1.4'
Cl Cl 0.1484 0.1585 'International Tables Vol C Tables 4.2.6.8 and 6.1.1.4'
Co Co 0.3494 0.9721 'International Tables Vol C Tables 4.2.6.8 and 6.1.1.4'

loop_
_geom_angle_atom_site_label_1
_geom_angle_atom_site_label_2
_geom_angle_atom_site_label_3
_geom_angle
O2 Co1 N3 85.19(5)
O2 Co1 O1 85.73(5)
N3 Co1 O1 170.92(6)
O2 Co1 N1 174.46(6)
N3 Co1 N1 100.33(6)
O1 Co1 N1 88.75(6)
O2 Co1 N2 94.32(6)
N3 Co1 N2 86.47(6)
O1 Co1 N2 94.26(6)
N1 Co1 N2 85.56(6)
O2 Co1 N4 95.36(5)
N3 Co1 N4 86.25(6)
O1 Co1 N4 94.57(6)
N1 Co1 N4 85.59(6)
N2 Co1 N4 167.36(6)
C9 O1 Co1 109.60(10)
N5 O2 Co1 106.03(9)
C8 N1 C1 115.20(14)
C8 N1 Co1 106.80(10)
C1 N1 Co1 106.30(10)
C8 N1 H1N 108.1(14)
C1 N1 H1N 107.9(14)
Co1 N1 H1N 112.6(14)
C3 N2 C2 111.41(13)
C3 N2 Co1 107.69(10)
C2 N2 Co1 109.95(10)
C3 N2 H2N 109.1(17)
C2 N2 H2N 109.1(17)
Co1 N2 H2N 109.6(17)
C4 N3 C5 119.83(13)
C4 N3 Co1 110.32(10)
C5 N3 Co1 110.67(10)
C4 N3 H3N 106.4(16)
C5 N3 H3N 106.1(17)
Co1 N3 H3N 101.8(17)
C6 N4 C7 111.32(13)
C6 N4 Co1 107.43(10)
C7 N4 Co1 110.02(10)
C6 N4 H4N 110.7(17)
C7 N4 H4N 108.9(17)
Co1 N4 H4N 108.4(17)
C9 N5 O2 119.45(13)
C9 N5 H10 124(2)
O2 N5 H10 116(2)
N1 C1 C2 106.13(14)
N1 C1 H1A 110.5
C2 C1 H1A 110.5
N1 C1 H1B 110.5
C2 C1 H1B 110.5
H1A C1 H1B 108.7
N2 C2 C1 109.73(13)
N2 C2 H2A 109.7
C1 C2 H2A 109.7
N2 C2 H2B 109.7
C1 C2 H2B 109.7
H2A C2 H2B 108.2
N2 C3 C4 107.84(13)
N2 C3 H3A 110.1
C4 C3 H3A 110.1
N2 C3 H3B 110.1
C4 C3 H3B 110.1
H3A C3 H3B 108.5
N3 C4 C3 104.51(12)
N3 C4 H4A 110.8
C3 C4 H4A 110.8
N3 C4 H4B 110.8
C3 C4 H4B 110.8
H4A C4 H4B 108.9
N3 C5 C6 104.42(13)
N3 C5 H5B 110.9
C6 C5 H5B 110.9
N3 C5 H5C 110.9
C6 C5 H5C 110.9
H5B C5 H5C 108.9
N4 C6 C5 107.06(13)
N4 C6 H6B 110.3
C5 C6 H6B 110.3
N4 C6 H6C 110.3
C5 C6 H6C 110.3
H6B C6 H6C 108.6
N4 C7 C8 109.37(14)
N4 C7 H7B 109.8
C8 C7 H7B 109.8
N4 C7 H7C 109.8
C8 C7 H7C 109.8
H7B C7 H7C 108.2
N1 C8 C7 106.25(14)
N1 C8 H8B 110.5
C7 C8 H8B 110.5
N1 C8 H8C 110.5
C7 C8 H8C 110.5
H8B C8 H8C 108.7
O1 C9 N5 118.87(15)
O1 C9 C10 120.68(16)
N5 C9 C10 120.44(16)
C9 C10 H10A 109.5
C9 C10 H10B 109.5
H10A C10 H10B 109.5
C9 C10 H10C 109.5
H10A C10 H10C 109.5
H10B C10 H10C 109.5
O4 Co2 O3 85.85(5)
O4 Co2 N8 85.96(6)
O3 Co2 N8 171.77(6)
O4 Co2 N6 174.16(6)
O3 Co2 N6 88.31(6)
N8 Co2 N6 99.88(6)
O4 Co2 N9 95.04(6)
O3 Co2 N9 95.13(6)
N8 Co2 N9 86.39(6)
N6 Co2 N9 85.30(7)
O4 Co2 N7 94.70(6)
O3 Co2 N7 93.72(6)
N8 Co2 N7 86.15(7)
N6 Co2 N7 85.84(7)
N9 Co2 N7 167.27(6)
C19 O3 Co2 109.92(10)
N10 O4 Co2 106.47(9)
C18 N6 C11 115.77(16)
C18 N6 Co2 106.90(12)
C11 N6 Co2 106.45(12)
C18 N6 H12 106.7(17)
C11 N6 H12 108.0(17)
Co2 N6 H12 113.3(17)
C12 N7 C13 111.93(16)
C12 N7 Co2 109.50(12)
C13 N7 Co2 107.40(12)
C12 N7 H7N 109.2(17)
C13 N7 H7N 108.1(17)
Co2 N7 H7N 110.6(17)
C14 N8 C15 119.62(14)
C14 N8 Co2 111.34(12)
C15 N8 Co2 110.46(11)
C14 N8 H8N 106.8(19)
C15 N8 H8N 103.5(19)
Co2 N8 H8N 103.5(19)
C16 N9 C17 111.37(14)
C16 N9 Co2 107.27(11)
C17 N9 Co2 110.05(12)
C16 N9 H9N 111.2(17)
C17 N9 H9N 107.1(17)
Co2 N9 H9N 109.8(17)
C19 N10 O4 119.13(13)
C19 N10 H10N 126.7(17)
O4 N10 H10N 114.1(17)
N6 C11 C12 107.52(16)
N6 C11 H11A 110.2
C12 C11 H11A 110.2
N6 C11 H11B 110.2
C12 C11 H11B 110.2
H11A C11 H11B 108.5
C11 C12 N7 109.73(16)
C11 C12 H12A 109.7
N7 C12 H12A 109.7
C11 C12 H12B 109.7
N7 C12 H12B 109.7
H12A C12 H12B 108.2
N7 C13 C14 107.60(15)
N7 C13 H13A 110.2
C14 C13 H13A 110.2
N7 C13 H13B 110.2
C14 C13 H13B 110.2
H13A C13 H13B 108.5
N8 C14 C13 104.69(14)
N8 C14 H14A 110.8
C13 C14 H14A 110.8
N8 C14 H14B 110.8
C13 C14 H14B 110.8
H14A C14 H14B 108.9
N8 C15 C16 104.23(14)
N8 C15 H15A 110.9
C16 C15 H15A 110.9
N8 C15 H15B 110.9
C16 C15 H15B 110.9
H15A C15 H15B 108.9
N9 C16 C15 108.07(14)
N9 C16 H16A 110.1
C15 C16 H16A 110.1
N9 C16 H16B 110.1
C15 C16 H16B 110.1
H16A C16 H16B 108.4
C18 C17 N9 109.39(15)
C18 C17 H17A 109.8
N9 C17 H17A 109.8
C18 C17 H17B 109.8
N9 C17 H17B 109.8
H17A C17 H17B 108.2
N6 C18 C17 107.30(15)
N6 C18 H18A 110.3
C17 C18 H18A 110.3
N6 C18 H18B 110.3
C17 C18 H18B 110.3
H18A C18 H18B 108.5
O3 C19 N10 118.40(15)
O3 C19 C20 119.44(16)
N10 C19 C20 122.15(15)
C19 C20 H20A 109.5
C19 C20 H20B 109.5
H20A C20 H20B 109.5
C19 C20 H20C 109.5
H20A C20 H20C 109.5
H20B C20 H20C 109.5
O5 Cl1 O7 110.08(10)
O5 Cl1 O8 111.86(13)
O7 Cl1 O8 108.30(13)
O5 Cl1 O6 109.20(10)
O7 Cl1 O6 108.46(11)
O8 Cl1 O6 108.87(10)
O12 Cl2 O9 110.57(10)
O12 Cl2 O10 110.77(12)
O9 Cl2 O10 108.64(10)
O12 Cl2 O11 108.78(10)
O9 Cl2 O11 108.73(9)
O10 Cl2 O11 109.31(10)
O15 Cl3 O16 110.72(13)
O15 Cl3 O14 109.73(14)
O16 Cl3 O14 111.15(13)
O15 Cl3 O13 108.27(12)
O16 Cl3 O13 108.55(12)
O14 Cl3 O13 108.33(10)
O20B Cl4 O18B 104.1(5)
O19A Cl4 O20A 115.3(3)
O18C Cl4 O20C 104.6(5)
O20B Cl4 O17 113.6(4)
O18C Cl4 O17 117.2(4)
O18B Cl4 O17 110.3(4)
O19A Cl4 O17 108.47(15)
O20A Cl4 O17 107.71(18)
O20C Cl4 O17 109.6(3)
O18C Cl4 O19C 103.7(4)
O20C Cl4 O19C 114.3(4)
O17 Cl4 O19C 107.6(2)
O19A Cl4 O18A 111.1(3)
O20A Cl4 O18A 106.9(3)
O17 Cl4 O18A 106.97(18)
O20B Cl4 O19B 109.4(5)
O18B Cl4 O19B 110.5(5)
O17 Cl4 O19B 108.9(2)

loop_
_geom_bond_atom_site_label_1
_geom_bond_atom_site_label_2
_geom_bond_distance
Co1 O2 1.8983(11)
Co1 N3 1.9147(13)
Co1 O1 1.9170(12)
Co1 N1 1.9365(14)
Co1 N2 1.9637(14)
Co1 N4 1.9667(14)
O1 C9 1.281(2)
O2 N5 1.3805(17)
N1 C8 1.489(2)
N1 C1 1.491(2)
N1 H1N 0.87(2)
N2 C3 1.493(2)
N2 C2 1.503(2)
N2 H2N 0.86(3)
N3 C4 1.480(2)
N3 C5 1.481(2)
N3 H3N 0.83(3)
N4 C6 1.495(2)
N4 C7 1.502(2)
N4 H4N 0.84(3)
N5 C9 1.297(2)
N5 H10 0.74(3)
C1 C2 1.512(3)
C1 H1A 0.9900
C1 H1B 0.9900
C2 H2A 0.9900
C2 H2B 0.9900
C3 C4 1.520(2)
C3 H3A 0.9900
C3 H3B 0.9900
C4 H4A 0.9900
C4 H4B 0.9900
C5 C6 1.521(2)
C5 H5B 0.9900
C5 H5C 0.9900
C6 H6B 0.9900
C6 H6C 0.9900
C7 C8 1.508(3)
C7 H7B 0.9900
C7 H7C 0.9900
C8 H8B 0.9900
C8 H8C 0.9900
C9 C10 1.492(2)
C10 H10A 0.9800
C10 H10B 0.9800
C10 H10C 0.9800
Co2 O4 1.8891(11)
Co2 O3 1.9079(12)
Co2 N8 1.9130(14)
Co2 N6 1.9276(14)
Co2 N9 1.9673(15)
Co2 N7 1.9704(15)
O3 C19 1.2875(19)
O4 N10 1.3827(17)
N6 C18 1.473(3)
N6 C11 1.476(3)
N6 H12 0.92(3)
N7 C12 1.496(3)
N7 C13 1.499(3)
N7 H7N 0.84(2)
N8 C14 1.477(2)
N8 C15 1.479(2)
N8 H8N 0.82(3)
N9 C16 1.494(2)
N9 C17 1.504(2)
N9 H9N 0.85(3)
N10 C19 1.300(2)
N10 H10N 0.84(3)
C11 C12 1.495(3)
C11 H11A 0.9900
C11 H11B 0.9900
C12 H12A 0.9900
C12 H12B 0.9900
C13 C14 1.518(3)
C13 H13A 0.9900
C13 H13B 0.9900
C14 H14A 0.9900
C14 H14B 0.9900
C15 C16 1.515(3)
C15 H15A 0.9900
C15 H15B 0.9900
C16 H16A 0.9900
C16 H16B 0.9900
C17 C18 1.503(3)
C17 H17A 0.9900
C17 H17B 0.9900
C18 H18A 0.9900
C18 H18B 0.9900
C19 C20 1.487(2)
C20 H20A 0.9800
C20 H20B 0.9800
C20 H20C 0.9800
Cl1 O5 1.4261(16)
Cl1 O7 1.4285(17)
Cl1 O8 1.4346(18)
Cl1 O6 1.4495(15)
Cl2 O12 1.4258(16)
Cl2 O9 1.4382(13)
Cl2 O10 1.4385(17)
Cl2 O11 1.4453(14)
Cl3 O15 1.4192(18)
Cl3 O16 1.4232(17)
Cl3 O14 1.4272(17)
Cl3 O13 1.4579(17)
Cl4 O20B 1.375(8)
Cl4 O18C 1.404(8)
Cl4 O18B 1.412(8)
Cl4 O19A 1.417(3)
Cl4 O20A 1.430(4)
Cl4 O20C 1.436(7)
Cl4 O17 1.4492(14)
Cl4 O19C 1.474(6)
Cl4 O18A 1.485(4)
Cl4 O19B 1.490(6)

loop_
_geom_hbond_atom_site_label_D
_geom_hbond_atom_site_label_H
_geom_hbond_atom_site_label_A
_geom_hbond_distance_DH
_geom_hbond_distance_HA
_geom_hbond_distance_DA
_geom_hbond_angle_DHA
_geom_hbond_site_symmetry_A
N1 H1N O11 0.87(2) 2.38(2) 3.098(2) 140.5(18) .
N1 H1N O12 0.87(2) 2.57(2) 3.398(2) 158.6(18) .
N2 H2N O6 0.86(3) 2.26(3) 3.007(2) 146(2) .
N3 H3N O17 0.83(3) 2.14(3) 2.9338(19) 158(2) .
N4 H4N Cl3 0.84(3) 2.91(3) 3.7340(14) 166(2) 1_554
N4 H4N O13 0.84(3) 2.45(2) 3.141(2) 139(2) 1_554
N4 H4N O16 0.84(3) 2.31(3) 3.109(3) 159(2) 1_554
C1 H1B O16 0.99 2.47 3.326(3) 144.3 4_665
C2 H2A O11 0.99 2.51 3.234(2) 129.5 .
C2 H2B O5 0.99 2.64 3.454(2) 139.2 .
C2 H2B O6 0.99 2.61 3.221(2) 119.6 .
C3 H3A O4 0.99 2.59 3.365(2) 135.2 4_565
C4 H4A O11 0.99 2.64 3.606(2) 164.3 .
C4 H4B O15 0.99 2.49 3.225(3) 130.4 4_565
C4 H4B O19C 0.99 2.54 3.290(6) 132.4 .
C5 H5B O19A 0.99 2.38 3.212(4) 141.3 .
C5 H5B O19B 0.99 2.45 3.331(7) 148.1 .
C5 H5B O19C 0.99 2.53 3.281(6) 132.7 .
C5 H5C O7 0.99 2.55 3.145(2) 118.6 2_645
C5 H5C O12 0.99 2.45 3.415(2) 166.0 .
C7 H7B O13 0.99 2.57 3.267(2) 127.3 1_554
C7 H7B O18C 0.99 2.39 3.097(8) 127.9 1_655
N5 H10 Cl2 0.74(3) 2.93(3) 3.6621(15) 168(3) 4_565
N5 H10 O9 0.74(3) 2.28(3) 3.006(2) 163(3) 4_565
N5 H10 O11 0.74(3) 2.51(3) 3.106(2) 138(3) 4_565
N7 H7N Cl2 0.84(2) 2.97(3) 3.7951(16) 166(2) .
N7 H7N O9 0.84(2) 2.64(2) 3.304(2) 137(2) .
N7 H7N O10 0.84(2) 2.30(3) 3.118(2) 165(2) .
N8 H8N O6 0.82(3) 2.15(3) 2.895(2) 151(3) 4_666
N9 H9N O14 0.85(3) 2.13(3) 2.966(2) 168(2) .
N10 H10N O2 0.84(3) 2.21(2) 2.9263(18) 143(2) 4_666
N10 H10N O17 0.84(3) 2.62(3) 3.226(2) 131(2) 4_666
C12 H12B O15 0.99 2.41 3.189(3) 135.5 2_646
N6 H12 O19A 0.92(3) 1.95(3) 2.856(4) 166(3) 3_656
N6 H12 O19B 0.92(3) 2.10(3) 3.005(7) 168(2) 3_656
N6 H12 O19C 0.92(3) 2.03(3) 2.891(6) 154(2) 3_656
C14 H14A O19A 0.99 2.62 3.510(4) 149.7 3_656
C14 H14A O18B 0.99 2.43 3.377(9) 160.9 3_656
C14 H14A O19C 0.99 2.44 3.378(6) 158.4 3_656
C15 H15A O8 0.99 2.40 3.290(3) 149.5 4_666
C15 H15B O19B 0.99 2.43 3.366(7) 157.1 3_656
C16 H16B O20A 0.99 2.51 3.097(5) 117.6 1_656
C16 H16B O20B 0.99 2.64 3.166(9) 113.2 1_656
C17 H17A O8 0.99 2.45 3.426(3) 167.5 2_646
C18 H18A O7 0.99 2.42 3.270(3) 143.2 4_566
C20 H20B O17 0.98 2.49 3.286(3) 137.7 4_666

loop_
_geom_torsion_atom_site_label_1
_geom_torsion_atom_site_label_2
_geom_torsion_atom_site_label_3
_geom_torsion_atom_site_label_4
_geom_torsion
N3 Co1 O2 N5 175.15(10)
O1 Co1 O2 N5 -4.89(9)
N2 Co1 O2 N5 89.07(10)
N4 Co1 O2 N5 -99.09(10)
Co1 O2 N5 C9 5.12(17)
C8 N1 C1 C2 168.22(14)
Co1 N1 C1 C2 50.16(14)
C3 N2 C2 C1 135.70(14)
Co1 N2 C2 C1 16.38(16)
N1 C1 C2 N2 -43.12(17)
C2 N2 C3 C4 -83.19(16)
Co1 N2 C3 C4 37.46(15)
C5 N3 C4 C3 172.66(14)
Co1 N3 C4 C3 42.40(15)
N2 C3 C4 N3 -51.65(17)
C4 N3 C5 C6 -171.71(14)
Co1 N3 C5 C6 -41.61(15)
C7 N4 C6 C5 80.43(16)
Co1 N4 C6 C5 -40.08(15)
N3 C5 C6 N4 52.74(16)
C6 N4 C7 C8 -138.32(15)
Co1 N4 C7 C8 -19.34(17)
C1 N1 C8 C7 -167.21(14)
Co1 N1 C8 C7 -49.42(15)
N4 C7 C8 N1 44.52(18)
Co1 O1 C9 N5 -2.6(2)
Co1 O1 C9 C10 176.16(15)
O2 N5 C9 O1 -1.8(2)
O2 N5 C9 C10 179.41(16)
O3 Co2 O4 N10 -3.88(10)
N8 Co2 O4 N10 175.32(10)
N9 Co2 O4 N10 -98.68(10)
N7 Co2 O4 N10 89.53(10)
Co2 O4 N10 C19 3.25(17)
C18 N6 C11 C12 167.39(16)
Co2 N6 C11 C12 48.75(18)
N6 C11 C12 N7 -43.1(2)
C13 N7 C12 C11 136.33(17)
Co2 N7 C12 C11 17.3(2)
C12 N7 C13 C14 -81.1(2)
Co2 N7 C13 C14 39.15(18)
C15 N8 C14 C13 171.32(16)
Co2 N8 C14 C13 40.49(17)
N7 C13 C14 N8 -51.3(2)
C14 N8 C15 C16 -173.91(15)
Co2 N8 C15 C16 -42.69(16)
C17 N9 C16 C15 82.61(18)
Co2 N9 C16 C15 -37.86(16)
N8 C15 C16 N9 52.14(18)
C16 N9 C17 C18 -134.05(17)
Co2 N9 C17 C18 -15.23(19)
C11 N6 C18 C17 -167.67(16)
Co2 N6 C18 C17 -49.29(17)
N9 C17 C18 N6 41.7(2)
Co2 O3 C19 N10 -3.49(19)
Co2 O3 C19 C20 175.28(13)
O4 N10 C19 O3 0.1(2)
O4 N10 C19 C20 -178.58(16)
